data_1551789
loop_
_publ_author_name
'TAI, Xishi'
'FENG, Yimin'
'LIANG, Zupei'

_publ_section_title
;
 Crystal Structure of
 N&#x2032;-(2-Acetyl-3-methylpyrazine)-4-toluene-sulfonylhydrazide
;
_journal_name_full 'X-ray Structure Analysis Online'
_journal_page_first 17
_journal_paper_doi 10.2116/xraystruct.25.17
_journal_volume 25
_journal_year 2009
_chemical_formula_sum 'C14 H18 N4 O3 S'
_chemical_formula_weight 322.38
_space_group_IT_number 4
_space_group_name_Hall 'P 2yb'
_space_group_name_H-M_alt 'P 1 21 1'
_symmetry_cell_setting monoclinic
_symmetry_space_group_name_Hall 'P 2yb'
_symmetry_space_group_name_H-M 'P 1 21 1'
_atom_sites_solution_hydrogens geom
_atom_sites_solution_primary direct
_atom_sites_solution_secondary difmap
_audit_creation_method SHELXL-97
_cell_angle_alpha 90.00
_cell_angle_beta 97.261(2)
_cell_angle_gamma 90.00
_cell_formula_units_Z 2
_cell_length_a 7.1172(16)
_cell_length_b 15.099(2)
_cell_length_c 7.5965(18)
_cell_measurement_reflns_used 3105
_cell_measurement_temperature 298(2)
_cell_measurement_theta_max 27.851
_cell_measurement_theta_min 2.698
_cell_volume 809.8(3)
_computing_cell_refinement 'Bruker SMART'
_computing_data_collection 'Bruker SMART'
_computing_data_reduction 'Bruker SAINT'
_computing_molecular_graphics 'Bruker SHELXTL'
_computing_publication_material 'Bruker SHELXTL'
_computing_structure_refinement 'SHELXL-97 (Sheldrick, 1997)'
_computing_structure_solution 'SHELXS-97 (Sheldrick, 1990)'
_diffrn_ambient_temperature 298(2)
_diffrn_measured_fraction_theta_full 0.999
_diffrn_measured_fraction_theta_max 0.999
_diffrn_measurement_device_type 'CCD area detector'
_diffrn_measurement_method 'phi and omega scans'
_diffrn_radiation_monochromator graphite
_diffrn_radiation_source 'fine-focus sealed tube'
_diffrn_radiation_type MoK\a
_diffrn_radiation_wavelength 0.71073
_diffrn_reflns_av_R_equivalents 0.0222
_diffrn_reflns_av_sigmaI/netI 0.0346
_diffrn_reflns_limit_h_max 7
_diffrn_reflns_limit_h_min -8
_diffrn_reflns_limit_k_max 17
_diffrn_reflns_limit_k_min -15
_diffrn_reflns_limit_l_max 9
_diffrn_reflns_limit_l_min -9
_diffrn_reflns_number 4178
_diffrn_reflns_theta_full 25.01
_diffrn_reflns_theta_max 25.01
_diffrn_reflns_theta_min 2.70
_exptl_absorpt_coefficient_mu 0.217
_exptl_absorpt_correction_T_max 0.9047
_exptl_absorpt_correction_T_min 0.8991
_exptl_absorpt_correction_type multi-scan
_exptl_absorpt_process_details sadabs
_exptl_crystal_colour colourless
_exptl_crystal_density_diffrn 1.322
_exptl_crystal_density_method 'not measured'
_exptl_crystal_description block
_exptl_crystal_F_000 340
_exptl_crystal_size_max 0.50
_exptl_crystal_size_mid 0.48
_exptl_crystal_size_min 0.47
_refine_diff_density_max 0.147
_refine_diff_density_min -0.201
_refine_diff_density_rms 0.036
_refine_ls_abs_structure_details 'Flack H D (1983), Acta Cryst. A39, 876-881'
_refine_ls_abs_structure_Flack 0.07(7)
_refine_ls_extinction_coef 0.218(8)
_refine_ls_extinction_expression Fc^*^=kFc[1+0.001xFc^2^\l^3^/sin(2\q)]^-1/4^
_refine_ls_extinction_method SHELXL
_refine_ls_goodness_of_fit_ref 1.068
_refine_ls_hydrogen_treatment constr
_refine_ls_matrix_type full
_refine_ls_number_parameters 203
_refine_ls_number_reflns 2428
_refine_ls_number_restraints 1
_refine_ls_restrained_S_all 1.068
_refine_ls_R_factor_all 0.0320
_refine_ls_R_factor_gt 0.0302
_refine_ls_shift/su_max 0.000
_refine_ls_shift/su_mean 0.000
_refine_ls_structure_factor_coef Fsqd
_refine_ls_weighting_details 'calc w=1/[\s^2^(Fo^2^)+(0.0343P)^2^+0.1661P] where P=(Fo^2^+2Fc^2^)/3'
_refine_ls_weighting_scheme calc
_refine_ls_wR_factor_gt 0.0762
_refine_ls_wR_factor_ref 0.0784
_reflns_number_gt 2340
_reflns_number_total 2428
_reflns_threshold_expression >2sigma(I)
_cod_data_source_file 25_17_1.cif
_cod_data_source_block 080904b
_cod_depositor_comments
;
The following automatic conversions were performed:

'_symmetry_cell_setting' value 'Monoclinic' changed to 'monoclinic'
according to
/home/andrius/struct/COD-crude-data/automatic-downloads/current/J-STAGE/lib/dictionaries/cif_core.dic
dictionary named 'cif_core.dic' version 2.4.2 from 2011-04-26.

Automatic conversion script
Id: cif_fix_values 6524 2018-11-02 12:15:13Z antanas 
;
_cod_original_sg_symbol_H-M P2(1)
_cod_database_code 1551789

loop_
_symmetry_equiv_pos_as_xyz
'x, y, z'
'-x, y+1/2, -z'

loop_
_atom_site_label
_atom_site_type_symbol
_atom_site_fract_x
_atom_site_fract_y
_atom_site_fract_z
_atom_site_U_iso_or_equiv
_atom_site_adp_type
_atom_site_occupancy
_atom_site_symmetry_multiplicity
_atom_site_calc_flag
_atom_site_refinement_flags
N1 N 0.5463(3) 0.67544(13) 0.8576(2) 0.0396(4) Uani 1 1 d .
H1 H 0.4372 0.6894 0.7900 0.047 Uiso 1 1 d R
N2 N 0.6504(2) 0.61818(12) 0.7616(2) 0.0371(4) Uani 1 1 d .
N3 N 0.9888(2) 0.62276(15) 0.4887(2) 0.0421(4) Uani 1 1 d .
N4 N 0.8953(3) 0.44779(13) 0.4080(3) 0.0464(5) Uani 1 1 d .
O1 O 0.3921(3) 0.69621(13) 1.1231(2) 0.0612(5) Uani 1 1 d .
O2 O 0.6720(3) 0.59867(14) 1.1341(2) 0.0649(6) Uani 1 1 d .
O3 O 0.7819(3) 0.26194(12) 0.3223(3) 0.0658(6) Uani 1 1 d .
H3A H 0.8209 0.3137 0.3522 0.079 Uiso 1 1 d R
H3B H 0.8535 0.2245 0.3812 0.079 Uiso 1 1 d R
S1 S 0.49689(8) 0.63009(4) 1.04327(7) 0.04488(18) Uani 1 1 d .
C1 C 0.3491(3) 0.53799(15) 0.9876(3) 0.0406(5) Uani 1 1 d .
C2 C 0.4265(4) 0.45465(18) 0.9821(4) 0.0553(7) Uani 1 1 d .
H2 H 0.5565 0.4465 1.0085 0.066 Uiso 1 1 calc R
C3 C 0.3092(4) 0.38360(19) 0.9370(5) 0.0658(8) Uani 1 1 d .
H3 H 0.3623 0.3276 0.9306 0.079 Uiso 1 1 calc R
C4 C 0.1142(4) 0.39301(19) 0.9009(4) 0.0573(7) Uani 1 1 d .
C5 C 0.0397(4) 0.47801(19) 0.9075(3) 0.0534(6) Uani 1 1 d .
H5 H -0.0905 0.4862 0.8835 0.064 Uiso 1 1 calc R
C6 C 0.1546(3) 0.55003(17) 0.9487(3) 0.0458(5) Uani 1 1 d .
H6 H 0.1026 0.6065 0.9505 0.055 Uiso 1 1 calc R
C7 C -0.0124(6) 0.3142(2) 0.8582(6) 0.0880(11) Uani 1 1 d .
H7A H -0.0925 0.3244 0.7487 0.132 Uiso 1 1 calc R
H7B H -0.0892 0.3052 0.9519 0.132 Uiso 1 1 calc R
H7C H 0.0638 0.2625 0.8469 0.132 Uiso 1 1 calc R
C8 C 0.6748(4) 0.74121(17) 0.5507(4) 0.0555(7) Uani 1 1 d .
H8A H 0.6888 0.7825 0.6476 0.083 Uiso 1 1 calc R
H8B H 0.5490 0.7455 0.4886 0.083 Uiso 1 1 calc R
H8C H 0.7653 0.7547 0.4710 0.083 Uiso 1 1 calc R
C9 C 0.7080(3) 0.64932(13) 0.6208(3) 0.0363(5) Uani 1 1 d .
C10 C 0.8261(3) 0.58788(14) 0.5284(3) 0.0348(5) Uani 1 1 d .
C11 C 0.7757(3) 0.49995(15) 0.4858(3) 0.0391(5) Uani 1 1 d .
C12 C 0.5915(4) 0.45878(18) 0.5154(4) 0.0609(7) Uani 1 1 d .
H12A H 0.6105 0.4208 0.6175 0.091 Uiso 1 1 calc R
H12B H 0.5432 0.4246 0.4130 0.091 Uiso 1 1 calc R
H12C H 0.5024 0.5044 0.5347 0.091 Uiso 1 1 calc R
C13 C 1.1020(3) 0.56959(18) 0.4085(3) 0.0520(6) Uani 1 1 d .
H13 H 1.2151 0.5920 0.3777 0.062 Uiso 1 1 calc R
C14 C 1.0560(4) 0.48337(18) 0.3708(3) 0.0522(6) Uani 1 1 d .
H14 H 1.1401 0.4484 0.3172 0.063 Uiso 1 1 calc R

loop_
_atom_site_aniso_label
_atom_site_aniso_U_11
_atom_site_aniso_U_22
_atom_site_aniso_U_33
_atom_site_aniso_U_23
_atom_site_aniso_U_13
_atom_site_aniso_U_12
N1 0.0389(10) 0.0371(10) 0.0434(10) -0.0026(8) 0.0077(8) 0.0019(8)
N2 0.0368(8) 0.0328(10) 0.0415(9) -0.0015(9) 0.0048(7) 0.0007(7)
N3 0.0409(9) 0.0410(11) 0.0452(9) -0.0010(10) 0.0080(7) -0.0055(9)
N4 0.0520(12) 0.0376(11) 0.0496(11) -0.0048(9) 0.0060(9) 0.0037(9)
O1 0.0715(12) 0.0582(12) 0.0582(10) -0.0172(9) 0.0248(9) -0.0072(9)
O2 0.0550(10) 0.0850(15) 0.0508(10) 0.0093(9) -0.0086(8) -0.0029(9)
O3 0.0541(11) 0.0397(10) 0.0971(15) -0.0039(10) -0.0157(10) -0.0031(8)
S1 0.0468(3) 0.0495(4) 0.0384(3) -0.0025(3) 0.0057(2) -0.0022(3)
C1 0.0434(12) 0.0389(13) 0.0403(11) 0.0054(10) 0.0082(9) 0.0005(9)
C2 0.0491(14) 0.0477(16) 0.0703(17) 0.0103(13) 0.0131(12) 0.0103(11)
C3 0.0771(19) 0.0369(14) 0.086(2) 0.0099(13) 0.0199(17) 0.0093(14)
C4 0.0732(17) 0.0451(15) 0.0548(16) 0.0038(12) 0.0133(14) -0.0108(13)
C5 0.0459(13) 0.0577(17) 0.0556(14) 0.0043(13) 0.0030(11) -0.0024(11)
C6 0.0479(13) 0.0391(13) 0.0496(13) 0.0026(11) 0.0032(10) 0.0060(10)
C7 0.103(3) 0.064(2) 0.098(3) -0.0036(18) 0.017(2) -0.027(2)
C8 0.0662(17) 0.0382(14) 0.0662(17) 0.0092(12) 0.0245(14) 0.0102(12)
C9 0.0336(10) 0.0340(13) 0.0407(10) -0.0016(9) 0.0026(8) -0.0010(8)
C10 0.0366(10) 0.0340(11) 0.0331(10) 0.0011(9) 0.0020(8) 0.0008(9)
C11 0.0405(11) 0.0315(12) 0.0438(11) 0.0003(9) -0.0005(9) -0.0001(9)
C12 0.0497(14) 0.0463(16) 0.087(2) -0.0153(14) 0.0117(14) -0.0131(12)
C13 0.0459(13) 0.0540(16) 0.0594(15) -0.0029(13) 0.0192(11) 0.0005(12)
C14 0.0515(14) 0.0479(16) 0.0592(15) -0.0054(12) 0.0151(11) 0.0092(11)

loop_
_atom_type_symbol
_atom_type_description
_atom_type_scat_dispersion_real
_atom_type_scat_dispersion_imag
_atom_type_scat_source
C C 0.0033 0.0016 'International Tables Vol C Tables 4.2.6.8 and 6.1.1.4'
H H 0.0000 0.0000 'International Tables Vol C Tables 4.2.6.8 and 6.1.1.4'
N N 0.0061 0.0033 'International Tables Vol C Tables 4.2.6.8 and 6.1.1.4'
O O 0.0106 0.0060 'International Tables Vol C Tables 4.2.6.8 and 6.1.1.4'
S S 0.1246 0.1234 'International Tables Vol C Tables 4.2.6.8 and 6.1.1.4'

loop_
_geom_angle_atom_site_label_1
_geom_angle_atom_site_label_2
_geom_angle_atom_site_label_3
_geom_angle
N2 N1 S1 111.93(14)
N2 N1 H1 108.8
S1 N1 H1 108.9
C9 N2 N1 116.97(18)
C13 N3 C10 117.0(2)
C14 N4 C11 117.8(2)
H3A O3 H3B 108.5
O1 S1 O2 119.91(12)
O1 S1 N1 104.66(11)
O2 S1 N1 106.54(11)
O1 S1 C1 109.02(11)
O2 S1 C1 108.17(12)
N1 S1 C1 107.96(10)
C2 C1 C6 120.3(2)
C2 C1 S1 119.99(19)
C6 C1 S1 119.72(18)
C3 C2 C1 119.2(2)
C3 C2 H2 120.4
C1 C2 H2 120.4
C2 C3 C4 122.0(3)
C2 C3 H3 119.0
C4 C3 H3 119.0
C3 C4 C5 117.6(2)
C3 C4 C7 121.2(3)
C5 C4 C7 121.2(3)
C6 C5 C4 121.4(2)
C6 C5 H5 119.3
C4 C5 H5 119.3
C5 C6 C1 119.5(2)
C5 C6 H6 120.2
C1 C6 H6 120.2
C4 C7 H7A 109.5
C4 C7 H7B 109.5
H7A C7 H7B 109.5
C4 C7 H7C 109.5
H7A C7 H7C 109.5
H7B C7 H7C 109.5
C9 C8 H8A 109.5
C9 C8 H8B 109.5
H8A C8 H8B 109.5
C9 C8 H8C 109.5
H8A C8 H8C 109.5
H8B C8 H8C 109.5
N2 C9 C10 115.11(18)
N2 C9 C8 125.8(2)
C10 C9 C8 119.00(19)
N3 C10 C11 121.5(2)
N3 C10 C9 114.65(19)
C11 C10 C9 123.8(2)
N4 C11 C10 119.8(2)
N4 C11 C12 115.9(2)
C10 C11 C12 124.3(2)
C11 C12 H12A 109.5
C11 C12 H12B 109.5
H12A C12 H12B 109.5
C11 C12 H12C 109.5
H12A C12 H12C 109.5
H12B C12 H12C 109.5
N3 C13 C14 121.8(2)
N3 C13 H13 119.1
C14 C13 H13 119.1
N4 C14 C13 122.2(2)
N4 C14 H14 118.9
C13 C14 H14 118.9

loop_
_geom_bond_atom_site_label_1
_geom_bond_atom_site_label_2
_geom_bond_distance
N1 N2 1.402(2)
N1 S1 1.6457(19)
N1 H1 0.9000
N2 C9 1.282(3)
N3 C13 1.337(3)
N3 C10 1.341(3)
N4 C14 1.326(3)
N4 C11 1.350(3)
O1 S1 1.427(2)
O2 S1 1.4277(18)
O3 H3A 0.8499
O3 H3B 0.8501
S1 C1 1.762(2)
C1 C2 1.376(3)
C1 C6 1.391(3)
C2 C3 1.376(4)
C2 H2 0.9300
C3 C4 1.388(4)
C3 H3 0.9300
C4 C5 1.392(4)
C4 C7 1.503(4)
C5 C6 1.372(4)
C5 H5 0.9300
C6 H6 0.9300
C7 H7A 0.9600
C7 H7B 0.9600
C7 H7C 0.9600
C8 C9 1.494(3)
C8 H8A 0.9600
C8 H8B 0.9600
C8 H8C 0.9600
C9 C10 1.486(3)
C10 C11 1.402(3)
C11 C12 1.493(3)
C12 H12A 0.9600
C12 H12B 0.9600
C12 H12C 0.9600
C13 C14 1.364(4)
C13 H13 0.9300
C14 H14 0.9300

loop_
_geom_torsion_atom_site_label_1
_geom_torsion_atom_site_label_2
_geom_torsion_atom_site_label_3
_geom_torsion_atom_site_label_4
_geom_torsion
S1 N1 N2 C9 -175.16(15)
N2 N1 S1 O1 -179.95(14)
N2 N1 S1 O2 52.08(16)
N2 N1 S1 C1 -63.91(16)
O1 S1 C1 C2 -151.9(2)
O2 S1 C1 C2 -20.0(2)
N1 S1 C1 C2 94.9(2)
O1 S1 C1 C6 28.3(2)
O2 S1 C1 C6 160.27(19)
N1 S1 C1 C6 -84.8(2)
C6 C1 C2 C3 0.2(4)
S1 C1 C2 C3 -179.5(2)
C1 C2 C3 C4 -1.6(5)
C2 C3 C4 C5 1.5(5)
C2 C3 C4 C7 -177.8(3)
C3 C4 C5 C6 -0.2(4)
C7 C4 C5 C6 179.1(3)
C4 C5 C6 C1 -1.1(4)
C2 C1 C6 C5 1.1(4)
S1 C1 C6 C5 -179.21(19)
N1 N2 C9 C10 176.97(15)
N1 N2 C9 C8 0.3(3)
C13 N3 C10 C11 -0.7(3)
C13 N3 C10 C9 178.75(19)
N2 C9 C10 N3 -130.2(2)
C8 C9 C10 N3 46.7(3)
N2 C9 C10 C11 49.3(3)
C8 C9 C10 C11 -133.8(2)
C14 N4 C11 C10 -1.6(3)
C14 N4 C11 C12 176.5(2)
N3 C10 C11 N4 2.1(3)
C9 C10 C11 N4 -177.39(19)
N3 C10 C11 C12 -175.8(2)
C9 C10 C11 C12 4.7(3)
C10 N3 C13 C14 -0.9(3)
C11 N4 C14 C13 0.0(4)
N3 C13 C14 N4 1.4(4)
